data_7131277
loop_
_publ_author_name
'Zhao, Shuang'
'He, Yi'
'Gao, Feiyu'
'Wei, Yue'
'Zhang, Jiawei'
'Chen, Mengxiao'
'Gao, Yunyun'
'Zhang, Yuan'
'Liu, Jun-Yan'
'Guo, Zufeng'
'Li, Zhenghua'
'Nie, Shenyou'

_publ_section_title
;
 Rapid access to C2-quaternary 3-methyleneindolines <i>via</i>
 base-mediated post-Ugi Conia-ene cyclization.
;
_journal_issue 21
_journal_name_full 'Chemical communications (Cambridge, England)'
_journal_page_first 3099
_journal_page_last 3102
_journal_paper_doi 10.1039/d2cc06281j
_journal_volume 59
_journal_year 2023
_chemical_formula_moiety 'C28 H26 N4 O2'
_chemical_formula_sum 'C28 H26 N4 O2'
_chemical_formula_weight 450.53
_space_group_crystal_system triclinic
_space_group_IT_number 2
_space_group_name_Hall '-P 1'
_space_group_name_H-M_alt 'P -1'
_atom_sites_solution_hydrogens mixed
_atom_sites_solution_primary dual
_audit_creation_date 2021-12-02
_audit_creation_method
;
Olex2 1.5
(compiled 2021.10.07 svn.r9718050b for OlexSys, GUI svn.r6410)
;
_audit_update_record
;
2022-07-22 deposited with the CCDC.	2023-02-14 downloaded from the CCDC.
;
_cell_angle_alpha 68.189(5)
_cell_angle_beta 80.409(4)
_cell_angle_gamma 67.475(5)
_cell_formula_units_Z 4
_cell_length_a 12.8991(6)
_cell_length_b 13.8257(8)
_cell_length_c 15.8833(9)
_cell_measurement_reflns_used 6782
_cell_measurement_temperature 293(2)
_cell_measurement_theta_max 26.7460
_cell_measurement_theta_min 3.7750
_cell_volume 2428.2(3)
_computing_cell_refinement 'CrysAlisPro 1.171.41.117a (Rigaku OD, 2021)'
_computing_data_collection 'CrysAlisPro 1.171.41.117a (Rigaku OD, 2021)'
_computing_data_reduction 'CrysAlisPro 1.171.41.117a (Rigaku OD, 2021)'
_computing_molecular_graphics 'Olex2 1.5 (Dolomanov et al., 2009)'
_computing_publication_material 'Olex2 1.5 (Dolomanov et al., 2009)'
_computing_structure_refinement 'SHELXL 2018/3 (Sheldrick, 2015)'
_computing_structure_solution 'SHELXT 2018/2 (Sheldrick, 2018)'
_diffrn_ambient_temperature 293(2)
_diffrn_detector 'CCD plate'
_diffrn_detector_area_resol_mean 16.0892
_diffrn_detector_type Eos
_diffrn_measured_fraction_theta_full 0.992
_diffrn_measured_fraction_theta_max 0.853
_diffrn_measurement_details
;
List of Runs (angles in degrees, time in seconds):

  # Type    Start    End  Width  t~exp~   \w     \q     \k     \f   Frames
#--------------------------------------------------------------------------
  1  \w    -34.00  -8.00   1.00   90.00    --  -18.78  57.00 -60.00   26
  2  \w     20.00  50.00   1.00   90.00    --  -18.78  57.00 -60.00   30
  3  \w    -88.00  -5.00   1.00   90.00    --  -18.78 -57.00 150.00   83
  4  \w    -44.00  33.00   1.00   90.00    --  -18.78  77.00  30.00   77
  5  \w    -35.00  11.00   1.00   90.00    --  -18.78 -77.00  60.00   46
  6  \w    -38.00  49.00   1.00   90.00    --  -18.78  57.00 -90.00   87
  7  \w      7.00  32.00   1.00   90.00    --  -18.78  77.00-180.00   25
  8  \w    -14.00  12.00   1.00   90.00    --  -18.78  77.00 -60.00   26
  9  \w    -24.00  11.00   1.00   90.00    --  -18.78 -77.00 -90.00   35
;
_diffrn_measurement_device 'four-circle diffractometer'
_diffrn_measurement_device_type 'SuperNova, Single source at offset/far, Eos'
_diffrn_measurement_method '\w scans'
_diffrn_orient_matrix_type 'CrysAlisPro convention (1999,Acta A55,543-557)'
_diffrn_orient_matrix_UB_11 -0.0019044000
_diffrn_orient_matrix_UB_12 -0.0091458000
_diffrn_orient_matrix_UB_13 0.0471404000
_diffrn_orient_matrix_UB_21 -0.0155551000
_diffrn_orient_matrix_UB_22 0.0579805000
_diffrn_orient_matrix_UB_23 -0.0093597000
_diffrn_orient_matrix_UB_31 -0.0574544000
_diffrn_orient_matrix_UB_32 0.0060654000
_diffrn_orient_matrix_UB_33 0.0023838000
_diffrn_radiation_monochromator mirror
_diffrn_radiation_probe x-ray
_diffrn_radiation_type 'Mo K\a'
_diffrn_radiation_wavelength 0.71073
_diffrn_reflns_av_R_equivalents 0.0425
_diffrn_reflns_av_unetI/netI 0.1012
_diffrn_reflns_Laue_measured_fraction_full 0.992
_diffrn_reflns_Laue_measured_fraction_max 0.853
_diffrn_reflns_limit_h_max 17
_diffrn_reflns_limit_h_min -16
_diffrn_reflns_limit_k_max 16
_diffrn_reflns_limit_k_min -18
_diffrn_reflns_limit_l_max 21
_diffrn_reflns_limit_l_min -20
_diffrn_reflns_number 21024
_diffrn_reflns_point_group_measured_fraction_full 0.992
_diffrn_reflns_point_group_measured_fraction_max 0.853
_diffrn_reflns_theta_full 25.242
_diffrn_reflns_theta_max 28.980
_diffrn_reflns_theta_min 3.345
_diffrn_source 'micro-focus sealed X-ray tube'
_diffrn_source_type 'SuperNova (Mo) X-ray Source'
_exptl_absorpt_coefficient_mu 0.079
_exptl_absorpt_correction_T_max 1.00000
_exptl_absorpt_correction_T_min 0.89105
_exptl_absorpt_correction_type multi-scan
_exptl_absorpt_process_details
;
CrysAlisPro 1.171.41.117a (Rigaku Oxford Diffraction, 2021)
Empirical absorption correction using spherical harmonics,
implemented in SCALE3 ABSPACK scaling algorithm.
;
_exptl_crystal_colour 'clear light colourless'
_exptl_crystal_colour_lustre clear
_exptl_crystal_colour_modifier light
_exptl_crystal_colour_primary colourless
_exptl_crystal_density_diffrn 1.232
_exptl_crystal_description block
_exptl_crystal_F_000 952
_exptl_crystal_size_max 0.26
_exptl_crystal_size_mid 0.26
_exptl_crystal_size_min 0.25
_refine_diff_density_max 0.181
_refine_diff_density_min -0.231
_refine_diff_density_rms 0.043
_refine_ls_extinction_method none
_refine_ls_goodness_of_fit_ref 1.044
_refine_ls_hydrogen_treatment mixed
_refine_ls_matrix_type full
_refine_ls_number_parameters 635
_refine_ls_number_reflns 11001
_refine_ls_number_restraints 0
_refine_ls_restrained_S_all 1.044
_refine_ls_R_factor_all 0.1606
_refine_ls_R_factor_gt 0.0747
_refine_ls_shift/su_max 0.000
_refine_ls_shift/su_mean 0.000
_refine_ls_structure_factor_coef Fsqd
_refine_ls_weighting_details 'w=1/[\s^2^(Fo^2^)+(0.0483P)^2^+0.7483P] where P=(Fo^2^+2Fc^2^)/3'
_refine_ls_weighting_scheme calc
_refine_ls_wR_factor_gt 0.1542
_refine_ls_wR_factor_ref 0.1954
_reflns_Friedel_coverage 0.000
_reflns_number_gt 4998
_reflns_number_total 11001
_reflns_threshold_expression 'I > 2\s(I)'
_cod_data_source_file d2cc06281j2.cif
_cod_data_source_block 20211130-yq-sz-01-14-2
_cod_depositor_comments 'Adding full bibliography for 7131277.cif.'
_cod_database_code 7131277
_shelx_shelxl_version_number 2018/3
_chemical_oxdiff_formula 'C28 H26 N4 O2'
_shelx_space_group_comment
;
The symmetry employed for this shelxl refinement is uniquely defined
by the following loop, which should always be used as a source of
symmetry information in preference to the above space-group names.
They are only intended as comments.
;
_olex2_refinement_description
;
1. Fixed Uiso
 At 1.2 times of:
  All C(H) groups, All N(H) groups
 At 1.5 times of:
  All C(H,H,H) groups
2.a Aromatic/amide H refined with riding coordinates:
 N005(H005), N006(H006), N008(H008), N009(H009), C00M(H00M), C00R(H00R),
 C00S(H00S), C00T(H00T), C00X(H00X), C011(H011), C012(H012), C013(H013),
 C015(H015), C017(H017), C018(H018), C019(H019), C01A(H01A), C01C(H01C),
 C01D(H01D), C01E(H01E), C01F(H01T), C01H(H01H), C01I(H01U), C01K(H01K),
 C01L(H01L), C01M(H01M), C01O(H01Z), C01T(H2), C01V(H3), C01W(H4)
2.b Idealised Me refined as rotating group:
 C01J(H01V,H01W,H01X), C01N(H01Y,H,HA), C01P(H01,HB,HC), C01Q(H01G,H01I,H01J),
 C01S(H01N,H01O,H01P), C01U(H01Q,H01R,H01S)
;
_olex2_submission_special_instructions 'No special instructions were received'
_oxdiff_exptl_absorpt_empirical_details
;
Empirical correction (ABSPACK) includes:
- Absorption correction using spherical harmonics
- Frame scaling
;
_oxdiff_exptl_absorpt_empirical_full_max 1.190
_oxdiff_exptl_absorpt_empirical_full_min 0.825

loop_
_space_group_symop_operation_xyz
'x, y, z'
'-x, -y, -z'

loop_
_atom_site_label
_atom_site_type_symbol
_atom_site_fract_x
_atom_site_fract_y
_atom_site_fract_z
_atom_site_U_iso_or_equiv
_atom_site_adp_type
_atom_site_occupancy
_atom_site_site_symmetry_order
_atom_site_calc_flag
_atom_site_refinement_flags_posn
_atom_site_refinement_flags_adp
_atom_site_refinement_flags_occupancy
_atom_site_disorder_assembly
_atom_site_disorder_group
O001 O 0.29626(17) 0.04761(18) 0.48492(15) 0.0559(6) Uani 1 1 d . . . . .
O002 O 0.67755(18) 0.49607(18) 0.03883(14) 0.0575(6) Uani 1 1 d . . . . .
N003 N 0.34224(19) 0.1494(2) 0.30465(17) 0.0448(6) Uani 1 1 d . . . . .
O004 O 0.53102(18) 0.0931(2) 0.31294(17) 0.0752(8) Uani 1 1 d . . . . .
N005 N 0.5012(2) 0.1487(2) 0.46965(18) 0.0508(7) Uani 1 1 d . . . . .
H005 H 0.551366 0.083438 0.479520 0.061 Uiso 1 1 calc R U . . .
N006 N 0.7176(2) 0.5492(2) 0.14526(17) 0.0500(7) Uani 1 1 d . . . . .
H006 H 0.740293 0.525071 0.199672 0.060 Uiso 1 1 calc R U . . .
N007 N 0.6768(2) 0.2961(2) 0.16177(17) 0.0465(6) Uani 1 1 d . . . . .
N008 N 0.4075(2) 0.5173(2) 0.11440(18) 0.0525(7) Uani 1 1 d . . . . .
H008 H 0.396510 0.516900 0.062608 0.063 Uiso 1 1 calc R U . . .
N009 N 0.1517(2) 0.2042(2) 0.49198(17) 0.0525(7) Uani 1 1 d . . . . .
H009 H 0.109024 0.268108 0.458714 0.063 Uiso 1 1 calc R U . . .
O00A O 0.5201(2) 0.3032(2) 0.10945(19) 0.0844(8) Uani 1 1 d . . . . .
N00B N 0.7854(2) 0.3863(2) 0.30937(18) 0.0540(7) Uani 1 1 d . . . . .
N00C N 0.0777(2) 0.3688(2) 0.33149(19) 0.0565(7) Uani 1 1 d . . . . .
C00D C 0.7502(2) 0.3233(3) 0.2824(2) 0.0452(7) Uani 1 1 d . . . . .
C00E C 0.3431(2) 0.5945(3) 0.1534(2) 0.0481(8) Uani 1 1 d . . . . .
C00F C 0.4264(2) 0.2040(3) 0.3993(2) 0.0460(7) Uani 1 1 d . . . . .
C00G C 0.4378(2) 0.1458(3) 0.3353(2) 0.0482(8) Uani 1 1 d . . . . .
C00H C 0.4933(2) 0.4397(3) 0.1718(2) 0.0468(8) Uani 1 1 d . . . . .
C00I C 0.4823(2) 0.2148(3) 0.5207(2) 0.0485(8) Uani 1 1 d . . . . .
C00J C 0.2289(2) 0.1420(3) 0.4489(2) 0.0478(8) Uani 1 1 d . . . . .
C00K C 0.2273(2) 0.1884(2) 0.3431(2) 0.0434(7) Uani 1 1 d . . . . .
C00L C 0.3963(3) 0.3158(3) 0.4806(2) 0.0500(8) Uani 1 1 d . . . . .
C00M C 0.4834(2) 0.4670(3) 0.2479(2) 0.0505(8) Uani 1 1 d . . . . .
H00M H 0.530733 0.428574 0.296908 0.061 Uiso 1 1 calc R U . . .
C00N C 0.3871(2) 0.5649(3) 0.2380(2) 0.0480(8) Uani 1 1 d . . . . .
C00O C 0.1709(2) 0.3138(2) 0.2933(2) 0.0454(7) Uani 1 1 d . . . . .
C00P C 0.1664(3) 0.1282(3) 0.3157(2) 0.0489(8) Uani 1 1 d . . . . .
C00Q C 0.5635(3) 0.3420(3) 0.1455(2) 0.0517(8) Uani 1 1 d . . . . .
C00R C 0.7998(3) 0.3568(3) 0.3984(2) 0.0602(9) Uani 1 1 d . . . . .
H00R H 0.822575 0.401330 0.417534 0.072 Uiso 1 1 calc R U . . .
C00S C 0.7308(3) 0.2293(3) 0.3437(2) 0.0539(8) Uani 1 1 d . . . . .
H00S H 0.706515 0.186439 0.323665 0.065 Uiso 1 1 calc R U . . .
C00T C 0.3614(3) 0.3060(3) 0.4047(2) 0.0506(8) Uani 1 1 d . . . . .
H00T H 0.304369 0.359472 0.365794 0.061 Uiso 1 1 calc R U . . .
C00U C 0.7069(2) 0.4757(3) 0.1153(2) 0.0485(8) Uani 1 1 d . . . . .
C00V C 0.7443(2) 0.3520(2) 0.1797(2) 0.0445(7) Uani 1 1 d . . . . .
C00W C 0.3451(3) 0.0904(2) 0.2473(2) 0.0502(8) Uani 1 1 d . . . . .
C00X C 0.2111(3) 0.3653(3) 0.2085(2) 0.0512(8) Uani 1 1 d . . . . .
H00X H 0.276297 0.326000 0.183125 0.061 Uiso 1 1 calc R U . . .
C00Y C 0.7487(3) 0.2029(3) 0.1372(2) 0.0563(9) Uani 1 1 d . . . . .
C00Z C 0.2429(3) 0.0747(3) 0.2545(2) 0.0517(8) Uani 1 1 d . . . . .
C010 C 0.6937(3) 0.6688(3) 0.0934(2) 0.0554(9) Uani 1 1 d . . . . .
C011 C 0.7829(3) 0.2650(3) 0.4627(2) 0.0619(9) Uani 1 1 d . . . . .
H011 H 0.794646 0.247256 0.523716 0.074 Uiso 1 1 calc R U . . .
C012 C 0.7480(3) 0.2001(3) 0.4347(2) 0.0592(9) Uani 1 1 d . . . . .
H012 H 0.736114 0.136965 0.476519 0.071 Uiso 1 1 calc R U . . .
C013 C 0.2492(3) 0.6897(3) 0.1212(3) 0.0650(10) Uani 1 1 d . . . . .
H013 H 0.222323 0.711089 0.063806 0.078 Uiso 1 1 calc R U . . .
C014 C 0.8635(3) 0.2942(3) 0.1460(2) 0.0586(9) Uani 1 1 d . . . . .
C015 C 0.1530(3) 0.4760(3) 0.1625(2) 0.0599(9) Uani 1 1 d . . . . .
H015 H 0.177801 0.511435 0.105091 0.072 Uiso 1 1 calc R U . . .
C016 C 0.1309(3) 0.1757(3) 0.5913(2) 0.0578(9) Uani 1 1 d . . . . .
C017 C 0.4323(3) 0.0496(3) 0.1912(2) 0.0639(10) Uani 1 1 d . . . . .
H017 H 0.500262 0.060449 0.186133 0.077 Uiso 1 1 calc R U . . .
C018 C 0.3325(3) 0.6287(3) 0.2932(3) 0.0624(9) Uani 1 1 d . . . . .
H018 H 0.359601 0.608842 0.350239 0.075 Uiso 1 1 calc R U . . .
C019 C 0.5332(3) 0.1934(3) 0.6000(2) 0.0615(9) Uani 1 1 d . . . . .
H019 H 0.589734 0.125972 0.626077 0.074 Uiso 1 1 calc R U . . .
C01A C 0.3618(3) 0.3984(3) 0.5204(3) 0.0667(10) Uani 1 1 d . . . . .
H01A H 0.305629 0.466197 0.494642 0.080 Uiso 1 1 calc R U . . .
C01B C 0.8579(3) 0.2003(3) 0.1274(2) 0.0627(10) Uani 1 1 d . . . . .
C01C C 0.0585(3) 0.5331(3) 0.2020(3) 0.0665(10) Uani 1 1 d . . . . .
H01C H 0.019102 0.608064 0.172752 0.080 Uiso 1 1 calc R U . . .
C01D C 0.2287(3) 0.0150(3) 0.2066(3) 0.0685(10) Uani 1 1 d . . . . .
H01D H 0.161467 0.002825 0.211772 0.082 Uiso 1 1 calc R U . . .
C01E C 0.0239(3) 0.4769(3) 0.2855(3) 0.0682(10) Uani 1 1 d . . . . .
H01E H -0.040440 0.515580 0.312156 0.082 Uiso 1 1 calc R U . . .
C01F C 0.2388(3) 0.7207(3) 0.2632(3) 0.0726(11) Uani 1 1 d . . . . .
H01T H 0.201960 0.763620 0.299797 0.087 Uiso 1 1 calc R U . . .
C01G C 0.0634(3) 0.1293(4) 0.3426(3) 0.0703(11) Uani 1 1 d . . . . .
C01H C 0.4966(3) 0.2757(4) 0.6375(3) 0.0728(11) Uani 1 1 d . . . . .
H01H H 0.528454 0.263441 0.690595 0.087 Uiso 1 1 calc R U . . .
C01I C 0.1983(3) 0.7503(3) 0.1773(3) 0.0739(11) Uani 1 1 d . . . . .
H01U H 0.134603 0.813316 0.157819 0.089 Uiso 1 1 calc R U . . .
C01J C 0.7185(3) 0.7174(3) 0.1566(3) 0.0759(11) Uani 1 1 d . . . . .
H01V H 0.705734 0.795094 0.125685 0.114 Uiso 1 1 calc R U . . .
H01W H 0.795359 0.679253 0.174290 0.114 Uiso 1 1 calc R U . . .
H01X H 0.670021 0.708372 0.209610 0.114 Uiso 1 1 calc R U . . .
C01K C 0.4123(4) 0.3779(3) 0.5981(3) 0.0761(11) Uani 1 1 d . . . . .
H01K H 0.390114 0.432522 0.624838 0.091 Uiso 1 1 calc R U . . .
C01L C 0.4143(4) -0.0079(3) 0.1431(3) 0.0782(12) Uani 1 1 d . . . . .
H01L H 0.470858 -0.034788 0.104177 0.094 Uiso 1 1 calc R U . . .
C01M C 0.3149(4) -0.0262(3) 0.1514(3) 0.0833(12) Uani 1 1 d . . . . .
H01M H 0.305983 -0.066674 0.119501 0.100 Uiso 1 1 calc R U . . .
C01N C 0.5710(3) 0.7254(3) 0.0687(3) 0.0812(12) Uani 1 1 d . . . . .
H01Y H 0.524720 0.714227 0.122858 0.122 Uiso 1 1 calc R U . . .
H H 0.555374 0.694044 0.029561 0.122 Uiso 1 1 calc R U . . .
HA H 0.555174 0.803588 0.037915 0.122 Uiso 1 1 calc R U . . .
C01O C 0.7208(4) 0.1215(3) 0.1250(3) 0.0792(12) Uani 1 1 d . . . . .
H01Z H 0.646944 0.123971 0.131641 0.095 Uiso 1 1 calc R U . . .
C01P C 0.7714(4) 0.6825(3) 0.0097(3) 0.0932(14) Uani 1 1 d . . . . .
H01 H 0.760269 0.759999 -0.020596 0.140 Uiso 1 1 calc R U . . .
HB H 0.754838 0.653542 -0.030802 0.140 Uiso 1 1 calc R U . . .
HC H 0.848011 0.642678 0.027614 0.140 Uiso 1 1 calc R U . . .
C01Q C 0.0420(3) 0.2813(3) 0.6035(3) 0.0910(14) Uani 1 1 d . . . . .
H01G H 0.023184 0.268467 0.666855 0.136 Uiso 1 1 calc R U . . .
H01I H -0.023999 0.300666 0.571575 0.136 Uiso 1 1 calc R U . . .
H01J H 0.070925 0.341018 0.579752 0.136 Uiso 1 1 calc R U . . .
C01R C 0.9502(4) 0.3253(5) 0.1401(3) 0.0825(14) Uani 1 1 d . . . . .
C01S C 0.2360(3) 0.1461(4) 0.6396(3) 0.0883(13) Uani 1 1 d . . . . .
H01N H 0.262397 0.207546 0.616831 0.132 Uiso 1 1 calc R U . . .
H01O H 0.292874 0.081991 0.629063 0.132 Uiso 1 1 calc R U . . .
H01P H 0.219603 0.129779 0.703507 0.132 Uiso 1 1 calc R U . . .
C01T C 0.9438(4) 0.1141(4) 0.1034(3) 0.0897(14) Uani 1 1 d . . . . .
H2 H 1.017860 0.111212 0.095993 0.108 Uiso 1 1 calc R U . . .
C01U C 0.0842(4) 0.0813(3) 0.6261(3) 0.0889(14) Uani 1 1 d . . . . .
H01Q H 0.067282 0.064891 0.689959 0.133 Uiso 1 1 calc R U . . .
H01R H 0.138935 0.016283 0.615437 0.133 Uiso 1 1 calc R U . . .
H01S H 0.016996 0.103259 0.594718 0.133 Uiso 1 1 calc R U . . .
C01V C 0.9147(5) 0.0334(4) 0.0913(3) 0.1061(19) Uani 1 1 d . . . . .
H3 H 0.970095 -0.024175 0.075113 0.127 Uiso 1 1 calc R U . . .
C01W C 0.8058(5) 0.0373(4) 0.1027(3) 0.1010(16) Uani 1 1 d . . . . .
H4 H 0.789015 -0.018612 0.095188 0.121 Uiso 1 1 calc R U . . .
H1 H 1.022(3) 0.278(3) 0.123(2) 0.075(11) Uiso 1 1 d . . . . .
H01B H 0.020(3) 0.165(3) 0.388(3) 0.087(13) Uiso 1 1 d . . . . .
H01F H 0.034(3) 0.093(3) 0.320(3) 0.103(15) Uiso 1 1 d . . . . .
HD H 0.939(3) 0.392(3) 0.150(2) 0.073(13) Uiso 1 1 d . . . . .

loop_
_atom_site_aniso_label
_atom_site_aniso_U_11
_atom_site_aniso_U_22
_atom_site_aniso_U_33
_atom_site_aniso_U_23
_atom_site_aniso_U_13
_atom_site_aniso_U_12
O001 0.0528(13) 0.0470(13) 0.0543(14) -0.0084(12) -0.0040(11) -0.0107(11)
O002 0.0693(15) 0.0638(15) 0.0384(13) -0.0107(12) -0.0099(11) -0.0251(12)
N003 0.0393(13) 0.0491(15) 0.0479(15) -0.0207(13) 0.0003(12) -0.0140(12)
O004 0.0405(13) 0.104(2) 0.0789(19) -0.0486(17) -0.0021(13) -0.0061(13)
N005 0.0423(14) 0.0511(16) 0.0557(17) -0.0163(14) -0.0054(13) -0.0129(12)
N006 0.0598(16) 0.0532(16) 0.0371(14) -0.0071(13) -0.0094(12) -0.0245(14)
N007 0.0472(14) 0.0462(15) 0.0443(15) -0.0164(13) -0.0020(12) -0.0130(12)
N008 0.0426(14) 0.0621(18) 0.0500(17) -0.0183(15) -0.0071(13) -0.0136(13)
N009 0.0478(15) 0.0499(16) 0.0490(16) -0.0140(14) 0.0079(13) -0.0121(13)
O00A 0.0912(19) 0.0774(19) 0.102(2) -0.0400(17) -0.0391(16) -0.0243(15)
N00B 0.0584(17) 0.0613(18) 0.0421(15) -0.0134(14) -0.0028(13) -0.0239(14)
N00C 0.0470(15) 0.0465(16) 0.0610(19) -0.0106(14) 0.0018(14) -0.0093(13)
C00D 0.0369(16) 0.0499(18) 0.0421(18) -0.0122(15) -0.0016(14) -0.0112(14)
C00E 0.0393(16) 0.0507(19) 0.049(2) -0.0098(17) -0.0023(15) -0.0166(15)
C00F 0.0398(16) 0.0529(19) 0.0438(18) -0.0123(16) -0.0028(14) -0.0179(15)
C00G 0.0375(16) 0.0532(19) 0.0482(19) -0.0133(16) -0.0022(15) -0.0130(15)
C00H 0.0357(16) 0.055(2) 0.0502(19) -0.0156(17) -0.0037(15) -0.0181(15)
C00I 0.0445(17) 0.0513(19) 0.0482(19) -0.0096(17) -0.0045(15) -0.0209(15)
C00J 0.0406(16) 0.0466(18) 0.053(2) -0.0116(17) 0.0024(15) -0.0180(15)
C00K 0.0364(15) 0.0441(17) 0.0474(18) -0.0163(15) 0.0035(14) -0.0128(13)
C00L 0.0553(19) 0.0498(19) 0.0452(19) -0.0104(16) -0.0072(16) -0.0218(16)
C00M 0.0438(17) 0.063(2) 0.0453(19) -0.0137(17) -0.0093(15) -0.0198(16)
C00N 0.0389(16) 0.0517(19) 0.050(2) -0.0155(17) 0.0048(15) -0.0166(15)
C00O 0.0409(16) 0.0470(18) 0.0521(19) -0.0191(16) -0.0019(15) -0.0168(14)
C00P 0.0460(17) 0.0449(18) 0.056(2) -0.0131(16) -0.0093(16) -0.0172(15)
C00Q 0.0533(19) 0.055(2) 0.0473(19) -0.0162(17) -0.0101(16) -0.0172(17)
C00R 0.064(2) 0.070(2) 0.048(2) -0.0200(19) -0.0058(18) -0.0229(19)
C00S 0.0528(19) 0.058(2) 0.049(2) -0.0129(17) -0.0005(16) -0.0232(17)
C00T 0.0458(17) 0.0489(19) 0.053(2) -0.0104(17) -0.0086(16) -0.0159(15)
C00U 0.0445(17) 0.056(2) 0.0427(19) -0.0155(17) -0.0004(15) -0.0174(15)
C00V 0.0382(16) 0.0494(18) 0.0426(18) -0.0145(15) -0.0003(14) -0.0133(14)
C00W 0.0563(19) 0.0402(17) 0.050(2) -0.0143(16) -0.0041(16) -0.0120(15)
C00X 0.0469(18) 0.056(2) 0.050(2) -0.0142(17) -0.0043(15) -0.0188(16)
C00Y 0.066(2) 0.048(2) 0.0422(19) -0.0141(16) 0.0025(17) -0.0095(17)
C00Z 0.057(2) 0.0444(18) 0.055(2) -0.0133(17) -0.0096(17) -0.0180(16)
C010 0.067(2) 0.0490(19) 0.0455(19) -0.0071(16) -0.0013(17) -0.0247(17)
C011 0.059(2) 0.079(3) 0.0391(19) -0.0139(19) -0.0021(16) -0.0204(19)
C012 0.055(2) 0.064(2) 0.049(2) -0.0063(18) 0.0011(17) -0.0232(18)
C013 0.057(2) 0.059(2) 0.064(2) -0.010(2) -0.0093(19) -0.0129(18)
C014 0.0418(18) 0.075(3) 0.0415(19) -0.0117(18) 0.0019(15) -0.0112(18)
C015 0.064(2) 0.054(2) 0.057(2) -0.0069(18) -0.0037(18) -0.0258(18)
C016 0.060(2) 0.064(2) 0.0438(19) -0.0133(18) 0.0102(17) -0.0255(18)
C017 0.065(2) 0.067(2) 0.062(2) -0.032(2) 0.0103(19) -0.0203(19)
C018 0.058(2) 0.067(2) 0.062(2) -0.025(2) 0.0014(19) -0.0213(19)
C019 0.061(2) 0.066(2) 0.053(2) -0.0118(19) -0.0096(18) -0.0215(18)
C01A 0.079(3) 0.055(2) 0.063(2) -0.017(2) -0.013(2) -0.0195(19)
C01B 0.061(2) 0.062(2) 0.0379(19) -0.0103(18) -0.0009(17) 0.0007(19)
C01C 0.061(2) 0.046(2) 0.079(3) -0.009(2) -0.003(2) -0.0166(18)
C01D 0.079(3) 0.062(2) 0.073(3) -0.023(2) -0.019(2) -0.027(2)
C01E 0.056(2) 0.054(2) 0.078(3) -0.016(2) 0.001(2) -0.0086(17)
C01F 0.067(2) 0.073(3) 0.077(3) -0.035(2) 0.011(2) -0.019(2)
C01G 0.056(2) 0.073(3) 0.091(3) -0.030(2) -0.004(2) -0.029(2)
C01H 0.086(3) 0.090(3) 0.052(2) -0.023(2) -0.012(2) -0.039(2)
C01I 0.053(2) 0.061(2) 0.092(3) -0.021(2) -0.004(2) -0.0063(18)
C01J 0.096(3) 0.068(3) 0.073(3) -0.019(2) -0.012(2) -0.041(2)
C01K 0.097(3) 0.070(3) 0.065(3) -0.027(2) -0.016(2) -0.024(2)
C01L 0.101(3) 0.077(3) 0.066(3) -0.043(2) 0.010(2) -0.029(3)
C01M 0.114(4) 0.075(3) 0.077(3) -0.042(3) -0.009(3) -0.032(3)
C01N 0.086(3) 0.060(2) 0.089(3) -0.015(2) -0.031(2) -0.015(2)
C01O 0.107(3) 0.060(2) 0.073(3) -0.033(2) 0.015(2) -0.028(2)
C01P 0.125(4) 0.079(3) 0.068(3) -0.015(2) 0.030(3) -0.051(3)
C01Q 0.097(3) 0.090(3) 0.071(3) -0.038(3) 0.024(2) -0.017(3)
C01R 0.048(2) 0.105(4) 0.080(3) -0.030(3) 0.011(2) -0.018(3)
C01S 0.081(3) 0.127(4) 0.056(2) -0.024(3) -0.001(2) -0.043(3)
C01T 0.074(3) 0.096(3) 0.054(3) -0.022(3) -0.003(2) 0.014(3)
C01U 0.106(3) 0.091(3) 0.070(3) -0.012(2) 0.017(2) -0.057(3)
C01V 0.139(5) 0.072(3) 0.064(3) -0.032(3) 0.005(3) 0.014(3)
C01W 0.148(5) 0.064(3) 0.072(3) -0.027(2) 0.013(3) -0.020(3)

loop_
_atom_type_symbol
_atom_type_description
_atom_type_scat_dispersion_real
_atom_type_scat_dispersion_imag
_atom_type_scat_source
C C 0.0033 0.0016 'International Tables Vol C Tables 4.2.6.8 and 6.1.1.4'
H H 0.0000 0.0000 'International Tables Vol C Tables 4.2.6.8 and 6.1.1.4'
N N 0.0061 0.0033 'International Tables Vol C Tables 4.2.6.8 and 6.1.1.4'
O O 0.0106 0.0060 'International Tables Vol C Tables 4.2.6.8 and 6.1.1.4'

loop_
_geom_angle_atom_site_label_1
_geom_angle_atom_site_label_2
_geom_angle_atom_site_label_3
_geom_angle
_geom_angle_site_symmetry_1
_geom_angle_site_symmetry_3
_geom_angle_publ_flag
C00G N003 C00K 125.5(3) . . ?
C00G N003 C00W 122.8(3) . . ?
C00W N003 C00K 110.0(2) . . ?
C00F N005 H005 125.5 . . ?
C00I N005 H005 125.5 . . ?
C00I N005 C00F 109.0(3) . . ?
C00U N006 H006 117.1 . . ?
C00U N006 C010 125.8(3) . . ?
C010 N006 H006 117.1 . . ?
C00Q N007 C00V 125.6(3) . . ?
C00Q N007 C00Y 122.2(3) . . ?
C00Y N007 C00V 109.9(2) . . ?
C00E N008 H008 125.6 . . ?
C00E N008 C00H 108.7(3) . . ?
C00H N008 H008 125.6 . . ?
C00J N009 H009 116.5 . . ?
C00J N009 C016 127.0(3) . . ?
C016 N009 H009 116.5 . . ?
C00D N00B C00R 117.8(3) . . ?
C00O N00C C01E 117.9(3) . . ?
N00B C00D C00S 121.6(3) . . ?
N00B C00D C00V 117.1(3) . . ?
C00S C00D C00V 121.0(3) . . ?
N008 C00E C00N 108.3(3) . . ?
N008 C00E C013 130.2(3) . . ?
C013 C00E C00N 121.5(3) . . ?
N005 C00F C00G 116.2(3) . . ?
C00T C00F N005 108.7(3) . . ?
C00T C00F C00G 135.0(3) . . ?
N003 C00G C00F 118.9(3) . . ?
O004 C00G N003 121.7(3) . . ?
O004 C00G C00F 119.4(3) . . ?
N008 C00H C00Q 116.1(3) . . ?
C00M C00H N008 109.1(3) . . ?
C00M C00H C00Q 134.2(3) . . ?
N005 C00I C00L 107.9(3) . . ?
N005 C00I C019 129.9(3) . . ?
C019 C00I C00L 122.2(3) . . ?
O001 C00J N009 125.7(3) . . ?
O001 C00J C00K 117.4(3) . . ?
N009 C00J C00K 116.7(3) . . ?
N003 C00K C00J 110.2(2) . . ?
N003 C00K C00O 109.3(2) . . ?
N003 C00K C00P 103.0(2) . . ?
C00O C00K C00J 119.9(3) . . ?
C00O C00K C00P 107.0(2) . . ?
C00P C00K C00J 106.0(2) . . ?
C00I C00L C00T 106.6(3) . . ?
C01A C00L C00I 119.0(3) . . ?
C01A C00L C00T 134.4(3) . . ?
C00H C00M H00M 126.4 . . ?
C00H C00M C00N 107.2(3) . . ?
C00N C00M H00M 126.4 . . ?
C00E C00N C00M 106.7(3) . . ?
C018 C00N C00E 119.2(3) . . ?
C018 C00N C00M 134.0(3) . . ?
N00C C00O C00K 117.7(3) . . ?
N00C C00O C00X 121.6(3) . . ?
C00X C00O C00K 120.6(3) . . ?
C00Z C00P C00K 106.7(2) . . ?
C01G C00P C00K 125.0(3) . . ?
C01G C00P C00Z 128.3(3) . . ?
N007 C00Q C00H 119.6(3) . . ?
O00A C00Q N007 121.0(3) . . ?
O00A C00Q C00H 119.3(3) . . ?
N00B C00R H00R 118.1 . . ?
N00B C00R C011 123.9(3) . . ?
C011 C00R H00R 118.1 . . ?
C00D C00S H00S 120.4 . . ?
C012 C00S C00D 119.2(3) . . ?
C012 C00S H00S 120.4 . . ?
C00F C00T C00L 107.7(3) . . ?
C00F C00T H00T 126.1 . . ?
C00L C00T H00T 126.1 . . ?
O002 C00U N006 125.2(3) . . ?
O002 C00U C00V 117.6(3) . . ?
N006 C00U C00V 117.0(3) . . ?
N007 C00V C00D 110.0(2) . . ?
N007 C00V C00U 109.0(2) . . ?
N007 C00V C014 103.0(3) . . ?
C00D C00V C00U 120.5(3) . . ?
C00D C00V C014 106.9(2) . . ?
C014 C00V C00U 105.9(2) . . ?
C00Z C00W N003 109.9(3) . . ?
C017 C00W N003 128.9(3) . . ?
C017 C00W C00Z 121.2(3) . . ?
C00O C00X H00X 120.5 . . ?
C015 C00X C00O 119.0(3) . . ?
C015 C00X H00X 120.5 . . ?
C01B C00Y N007 110.0(3) . . ?
C01B C00Y C01O 121.7(3) . . ?
C01O C00Y N007 128.3(3) . . ?
C00W C00Z C00P 109.5(3) . . ?
C01D C00Z C00P 130.9(3) . . ?
C01D C00Z C00W 119.6(3) . . ?
N006 C010 C01J 106.0(3) . . ?
N006 C010 C01N 109.9(3) . . ?
N006 C010 C01P 110.0(3) . . ?
C01N C010 C01J 109.6(3) . . ?
C01N C010 C01P 111.8(3) . . ?
C01P C010 C01J 109.3(3) . . ?
C00R C011 H011 121.0 . . ?
C00R C011 C012 118.1(3) . . ?
C012 C011 H011 121.0 . . ?
C00S C012 H012 120.3 . . ?
C011 C012 C00S 119.4(3) . . ?
C011 C012 H012 120.3 . . ?
C00E C013 H013 121.3 . . ?
C01I C013 C00E 117.4(4) . . ?
C01I C013 H013 121.3 . . ?
C01B C014 C00V 105.9(3) . . ?
C01R C014 C00V 124.5(4) . . ?
C01R C014 C01B 129.6(4) . . ?
C00X C015 H015 120.2 . . ?
C01C C015 C00X 119.6(3) . . ?
C01C C015 H015 120.2 . . ?
N009 C016 C01Q 104.8(3) . . ?
N009 C016 C01S 111.3(3) . . ?
N009 C016 C01U 109.2(3) . . ?
C01S C016 C01Q 109.8(3) . . ?
C01S C016 C01U 111.7(3) . . ?
C01U C016 C01Q 109.8(3) . . ?
C00W C017 H017 121.2 . . ?
C01L C017 C00W 117.5(3) . . ?
C01L C017 H017 121.2 . . ?
C00N C018 H018 120.2 . . ?
C01F C018 C00N 119.6(4) . . ?
C01F C018 H018 120.2 . . ?
C00I C019 H019 121.4 . . ?
C01H C019 C00I 117.3(3) . . ?
C01H C019 H019 121.4 . . ?
C00L C01A H01A 120.5 . . ?
C01K C01A C00L 119.0(4) . . ?
C01K C01A H01A 120.5 . . ?
C00Y C01B C014 110.2(3) . . ?
C00Y C01B C01T 119.7(4) . . ?
C01T C01B C014 130.1(4) . . ?
C015 C01C H01C 120.9 . . ?
C01E C01C C015 118.1(3) . . ?
C01E C01C H01C 120.9 . . ?
C00Z C01D H01D 120.3 . . ?
C01M C01D C00Z 119.4(4) . . ?
C01M C01D H01D 120.3 . . ?
N00C C01E C01C 123.8(3) . . ?
N00C C01E H01E 118.1 . . ?
C01C C01E H01E 118.1 . . ?
C018 C01F H01T 120.0 . . ?
C018 C01F C01I 120.0(4) . . ?
C01I C01F H01T 120.0 . . ?
C00P C01G H01B 121(2) . . ?
C00P C01G H01F 118(2) . . ?
H01B C01G H01F 121(3) . . ?
C019 C01H H01H 119.1 . . ?
C019 C01H C01K 121.8(4) . . ?
C01K C01H H01H 119.1 . . ?
C013 C01I C01F 122.1(4) . . ?
C013 C01I H01U 118.9 . . ?
C01F C01I H01U 118.9 . . ?
C010 C01J H01V 109.5 . . ?
C010 C01J H01W 109.5 . . ?
C010 C01J H01X 109.5 . . ?
H01V C01J H01W 109.5 . . ?
H01V C01J H01X 109.5 . . ?
H01W C01J H01X 109.5 . . ?
C01A C01K C01H 120.8(4) . . ?
C01A C01K H01K 119.6 . . ?
C01H C01K H01K 119.6 . . ?
C017 C01L H01L 119.2 . . ?
C01M C01L C017 121.7(4) . . ?
C01M C01L H01L 119.2 . . ?
C01D C01M C01L 120.6(4) . . ?
C01D C01M H01M 119.7 . . ?
C01L C01M H01M 119.7 . . ?
C010 C01N H01Y 109.5 . . ?
C010 C01N H 109.5 . . ?
C010 C01N HA 109.5 . . ?
H01Y C01N H 109.5 . . ?
H01Y C01N HA 109.5 . . ?
H C01N HA 109.5 . . ?
C00Y C01O H01Z 121.1 . . ?
C01W C01O C00Y 117.8(4) . . ?
C01W C01O H01Z 121.1 . . ?
C010 C01P H01 109.5 . . ?
C010 C01P HB 109.5 . . ?
C010 C01P HC 109.5 . . ?
H01 C01P HB 109.5 . . ?
H01 C01P HC 109.5 . . ?
HB C01P HC 109.5 . . ?
C016 C01Q H01G 109.5 . . ?
C016 C01Q H01I 109.5 . . ?
C016 C01Q H01J 109.5 . . ?
H01G C01Q H01I 109.5 . . ?
H01G C01Q H01J 109.5 . . ?
H01I C01Q H01J 109.5 . . ?
C014 C01R H1 116(2) . . ?
C014 C01R HD 120(2) . . ?
H1 C01R HD 124(3) . . ?
C016 C01S H01N 109.5 . . ?
C016 C01S H01O 109.5 . . ?
C016 C01S H01P 109.5 . . ?
H01N C01S H01O 109.5 . . ?
H01N C01S H01P 109.5 . . ?
H01O C01S H01P 109.5 . . ?
C01B C01T H2 121.0 . . ?
C01V C01T C01B 118.0(4) . . ?
C01V C01T H2 121.0 . . ?
C016 C01U H01Q 109.5 . . ?
C016 C01U H01R 109.5 . . ?
C016 C01U H01S 109.5 . . ?
H01Q C01U H01R 109.5 . . ?
H01Q C01U H01S 109.5 . . ?
H01R C01U H01S 109.5 . . ?
C01T C01V H3 119.5 . . ?
C01W C01V C01T 121.0(5) . . ?
C01W C01V H3 119.5 . . ?
C01O C01W H4 119.1 . . ?
C01V C01W C01O 121.8(5) . . ?
C01V C01W H4 119.1 . . ?

loop_
_geom_bond_atom_site_label_1
_geom_bond_atom_site_label_2
_geom_bond_distance
_geom_bond_site_symmetry_2
_geom_bond_publ_flag
O001 C00J 1.236(3) . ?
O002 C00U 1.231(4) . ?
N003 C00G 1.375(4) . ?
N003 C00K 1.480(3) . ?
N003 C00W 1.419(4) . ?
O004 C00G 1.217(3) . ?
N005 H005 0.8600 . ?
N005 C00F 1.387(4) . ?
N005 C00I 1.366(4) . ?
N006 H006 0.8600 . ?
N006 C00U 1.329(4) . ?
N006 C010 1.480(4) . ?
N007 C00Q 1.377(4) . ?
N007 C00V 1.484(4) . ?
N007 C00Y 1.418(4) . ?
N008 H008 0.8600 . ?
N008 C00E 1.361(4) . ?
N008 C00H 1.381(4) . ?
N009 H009 0.8600 . ?
N009 C00J 1.325(4) . ?
N009 C016 1.482(4) . ?
O00A C00Q 1.223(4) . ?
N00B C00D 1.340(4) . ?
N00B C00R 1.342(4) . ?
N00C C00O 1.338(4) . ?
N00C C01E 1.346(4) . ?
C00D C00S 1.388(4) . ?
C00D C00V 1.535(4) . ?
C00E C00N 1.402(4) . ?
C00E C013 1.395(4) . ?
C00F C00G 1.474(4) . ?
C00F C00T 1.363(4) . ?
C00H C00M 1.367(4) . ?
C00H C00Q 1.474(4) . ?
C00I C00L 1.405(4) . ?
C00I C019 1.397(4) . ?
C00J C00K 1.560(4) . ?
C00K C00O 1.538(4) . ?
C00K C00P 1.544(4) . ?
C00L C00T 1.423(4) . ?
C00L C01A 1.397(4) . ?
C00M H00M 0.9300 . ?
C00M C00N 1.421(4) . ?
C00N C018 1.391(4) . ?
C00O C00X 1.389(4) . ?
C00P C00Z 1.456(4) . ?
C00P C01G 1.323(4) . ?
C00R H00R 0.9300 . ?
C00R C011 1.370(4) . ?
C00S H00S 0.9300 . ?
C00S C012 1.380(4) . ?
C00T H00T 0.9300 . ?
C00U C00V 1.561(4) . ?
C00V C014 1.546(4) . ?
C00W C00Z 1.396(4) . ?
C00W C017 1.390(4) . ?
C00X H00X 0.9300 . ?
C00X C015 1.382(4) . ?
C00Y C01B 1.379(5) . ?
C00Y C01O 1.389(5) . ?
C00Z C01D 1.387(4) . ?
C010 C01J 1.529(5) . ?
C010 C01N 1.518(5) . ?
C010 C01P 1.524(4) . ?
C011 H011 0.9300 . ?
C011 C012 1.371(5) . ?
C012 H012 0.9300 . ?
C013 H013 0.9300 . ?
C013 C01I 1.366(5) . ?
C014 C01B 1.465(5) . ?
C014 C01R 1.322(5) . ?
C015 H015 0.9300 . ?
C015 C01C 1.371(4) . ?
C016 C01Q 1.529(5) . ?
C016 C01S 1.510(5) . ?
C016 C01U 1.526(5) . ?
C017 H017 0.9300 . ?
C017 C01L 1.386(5) . ?
C018 H018 0.9300 . ?
C018 C01F 1.368(5) . ?
C019 H019 0.9300 . ?
C019 C01H 1.368(5) . ?
C01A H01A 0.9300 . ?
C01A C01K 1.377(5) . ?
C01B C01T 1.406(5) . ?
C01C H01C 0.9300 . ?
C01C C01E 1.366(5) . ?
C01D H01D 0.9300 . ?
C01D C01M 1.374(5) . ?
C01E H01E 0.9300 . ?
C01F H01T 0.9300 . ?
C01F C01I 1.400(5) . ?
C01G H01B 1.00(4) . ?
C01G H01F 0.92(4) . ?
C01H H01H 0.9300 . ?
C01H C01K 1.401(5) . ?
C01I H01U 0.9300 . ?
C01J H01V 0.9600 . ?
C01J H01W 0.9600 . ?
C01J H01X 0.9600 . ?
C01K H01K 0.9300 . ?
C01L H01L 0.9300 . ?
C01L C01M 1.375(5) . ?
C01M H01M 0.9300 . ?
C01N H01Y 0.9600 . ?
C01N H 0.9600 . ?
C01N HA 0.9600 . ?
C01O H01Z 0.9300 . ?
C01O C01W 1.371(5) . ?
C01P H01 0.9600 . ?
C01P HB 0.9600 . ?
C01P HC 0.9600 . ?
C01Q H01G 0.9600 . ?
C01Q H01I 0.9600 . ?
C01Q H01J 0.9600 . ?
C01R H1 0.98(3) . ?
C01R HD 0.95(3) . ?
C01S H01N 0.9600 . ?
C01S H01O 0.9600 . ?
C01S H01P 0.9600 . ?
C01T H2 0.9300 . ?
C01T C01V 1.388(6) . ?
C01U H01Q 0.9600 . ?
C01U H01R 0.9600 . ?
C01U H01S 0.9600 . ?
C01V H3 0.9300 . ?
C01V C01W 1.369(7) . ?
C01W H4 0.9300 . ?

loop_
_geom_torsion_atom_site_label_1
_geom_torsion_atom_site_label_2
_geom_torsion_atom_site_label_3
_geom_torsion_atom_site_label_4
_geom_torsion
_geom_torsion_site_symmetry_1
_geom_torsion_site_symmetry_2
_geom_torsion_site_symmetry_3
_geom_torsion_site_symmetry_4
_geom_torsion_publ_flag
O001 C00J C00K N003 -35.2(4) . . . . ?
O001 C00J C00K C00O -163.4(3) . . . . ?
O001 C00J C00K C00P 75.5(3) . . . . ?
O002 C00U C00V N007 -34.2(3) . . . . ?
O002 C00U C00V C00D -162.8(3) . . . . ?
O002 C00U C00V C014 76.0(3) . . . . ?
N003 C00K C00O N00C -165.1(3) . . . . ?
N003 C00K C00O C00X 19.6(4) . . . . ?
N003 C00K C00P C00Z -8.0(3) . . . . ?
N003 C00K C00P C01G 173.3(3) . . . . ?
N003 C00W C00Z C00P 2.2(4) . . . . ?
N003 C00W C00Z C01D -177.6(3) . . . . ?
N003 C00W C017 C01L 178.6(3) . . . . ?
N005 C00F C00G N003 139.1(3) . . . . ?
N005 C00F C00G O004 -38.7(4) . . . . ?
N005 C00F C00T C00L 0.3(3) . . . . ?
N005 C00I C00L C00T 2.1(3) . . . . ?
N005 C00I C00L C01A -179.6(3) . . . . ?
N005 C00I C019 C01H -179.5(3) . . . . ?
N006 C00U C00V N007 150.7(3) . . . . ?
N006 C00U C00V C00D 22.2(4) . . . . ?
N006 C00U C00V C014 -99.1(3) . . . . ?
N007 C00V C014 C01B -9.5(3) . . . . ?
N007 C00V C014 C01R 172.7(4) . . . . ?
N007 C00Y C01B C014 0.3(4) . . . . ?
N007 C00Y C01B C01T 179.7(3) . . . . ?
N007 C00Y C01O C01W -178.8(3) . . . . ?
N008 C00E C00N C00M 1.3(3) . . . . ?
N008 C00E C00N C018 -177.1(3) . . . . ?
N008 C00E C013 C01I 177.5(3) . . . . ?
N008 C00H C00M C00N 0.5(3) . . . . ?
N008 C00H C00Q N007 144.0(3) . . . . ?
N008 C00H C00Q O00A -35.9(4) . . . . ?
N009 C00J C00K N003 149.8(2) . . . . ?
N009 C00J C00K C00O 21.6(4) . . . . ?
N009 C00J C00K C00P -99.4(3) . . . . ?
N00B C00D C00S C012 0.1(5) . . . . ?
N00B C00D C00V N007 -165.0(2) . . . . ?
N00B C00D C00V C00U -36.9(4) . . . . ?
N00B C00D C00V C014 83.8(3) . . . . ?
N00B C00R C011 C012 -0.7(5) . . . . ?
N00C C00O C00X C015 -0.4(5) . . . . ?
C00D N00B C00R C011 1.4(5) . . . . ?
C00D C00S C012 C011 0.6(5) . . . . ?
C00D C00V C014 C01B 106.5(3) . . . . ?
C00D C00V C014 C01R -71.3(4) . . . . ?
C00E N008 C00H C00M 0.4(3) . . . . ?
C00E N008 C00H C00Q 172.9(2) . . . . ?
C00E C00N C018 C01F -1.8(5) . . . . ?
C00E C013 C01I C01F 1.3(5) . . . . ?
C00F N005 C00I C00L -2.0(3) . . . . ?
C00F N005 C00I C019 177.2(3) . . . . ?
C00G N003 C00K C00J -43.0(4) . . . . ?
C00G N003 C00K C00O 90.9(3) . . . . ?
C00G N003 C00K C00P -155.7(3) . . . . ?
C00G N003 C00W C00Z 157.9(3) . . . . ?
C00G N003 C00W C017 -21.2(5) . . . . ?
C00G C00F C00T C00L -175.8(3) . . . . ?
C00H N008 C00E C00N -1.1(3) . . . . ?
C00H N008 C00E C013 178.4(3) . . . . ?
C00H C00M C00N C00E -1.1(3) . . . . ?
C00H C00M C00N C018 177.0(3) . . . . ?
C00I N005 C00F C00G 178.0(2) . . . . ?
C00I N005 C00F C00T 1.1(3) . . . . ?
C00I C00L C00T C00F -1.4(3) . . . . ?
C00I C00L C01A C01K -0.7(5) . . . . ?
C00I C019 C01H C01K -0.6(5) . . . . ?
C00J N009 C016 C01Q 174.1(3) . . . . ?
C00J N009 C016 C01S 55.4(4) . . . . ?
C00J N009 C016 C01U -68.4(4) . . . . ?
C00J C00K C00O N00C -36.5(4) . . . . ?
C00J C00K C00O C00X 148.2(3) . . . . ?
C00J C00K C00P C00Z -123.8(3) . . . . ?
C00J C00K C00P C01G 57.5(4) . . . . ?
C00K N003 C00G O004 165.2(3) . . . . ?
C00K N003 C00G C00F -12.6(4) . . . . ?
C00K N003 C00W C00Z -7.8(3) . . . . ?
C00K N003 C00W C017 173.0(3) . . . . ?
C00K C00O C00X C015 174.7(3) . . . . ?
C00K C00P C00Z C00W 3.9(3) . . . . ?
C00K C00P C00Z C01D -176.3(3) . . . . ?
C00L C00I C019 C01H -0.4(5) . . . . ?
C00L C01A C01K C01H -0.3(6) . . . . ?
C00M C00H C00Q N007 -45.9(5) . . . . ?
C00M C00H C00Q O00A 134.2(4) . . . . ?
C00M C00N C018 C01F -179.7(3) . . . . ?
C00N C00E C013 C01I -3.1(5) . . . . ?
C00N C018 C01F C01I 0.0(5) . . . . ?
C00O N00C C01E C01C 0.7(6) . . . . ?
C00O C00K C00P C00Z 107.1(3) . . . . ?
C00O C00K C00P C01G -71.6(4) . . . . ?
C00O C00X C015 C01C 1.4(5) . . . . ?
C00P C00K C00O N00C 84.1(3) . . . . ?
C00P C00K C00O C00X -91.2(3) . . . . ?
C00P C00Z C01D C01M 179.0(3) . . . . ?
C00Q N007 C00V C00D 93.5(3) . . . . ?
C00Q N007 C00V C00U -40.7(4) . . . . ?
C00Q N007 C00V C014 -152.8(3) . . . . ?
C00Q N007 C00Y C01B 156.6(3) . . . . ?
C00Q N007 C00Y C01O -24.4(5) . . . . ?
C00Q C00H C00M C00N -170.1(3) . . . . ?
C00R N00B C00D C00S -1.1(4) . . . . ?
C00R N00B C00D C00V -174.7(3) . . . . ?
C00R C011 C012 C00S -0.3(5) . . . . ?
C00S C00D C00V N007 21.4(4) . . . . ?
C00S C00D C00V C00U 149.4(3) . . . . ?
C00S C00D C00V C014 -89.8(3) . . . . ?
C00T C00F C00G N003 -45.0(5) . . . . ?
C00T C00F C00G O004 137.2(4) . . . . ?
C00T C00L C01A C01K 177.0(3) . . . . ?
C00U N006 C010 C01J -180.0(3) . . . . ?
C00U N006 C010 C01N 61.6(4) . . . . ?
C00U N006 C010 C01P -61.9(4) . . . . ?
C00U C00V C014 C01B -123.8(3) . . . . ?
C00U C00V C014 C01R 58.4(5) . . . . ?
C00V N007 C00Q O00A 161.4(3) . . . . ?
C00V N007 C00Q C00H -18.5(4) . . . . ?
C00V N007 C00Y C01B -6.9(4) . . . . ?
C00V N007 C00Y C01O 172.1(3) . . . . ?
C00V C00D C00S C012 173.4(3) . . . . ?
C00V C014 C01B C00Y 6.0(4) . . . . ?
C00V C014 C01B C01T -173.3(3) . . . . ?
C00W N003 C00G O004 1.7(5) . . . . ?
C00W N003 C00G C00F -176.1(3) . . . . ?
C00W N003 C00K C00J 122.3(3) . . . . ?
C00W N003 C00K C00O -103.9(3) . . . . ?
C00W N003 C00K C00P 9.6(3) . . . . ?
C00W C00Z C01D C01M -1.2(5) . . . . ?
C00W C017 C01L C01M -1.2(6) . . . . ?
C00X C015 C01C C01E -1.4(5) . . . . ?
C00Y N007 C00Q O00A 0.5(5) . . . . ?
C00Y N007 C00Q C00H -179.4(3) . . . . ?
C00Y N007 C00V C00D -103.7(3) . . . . ?
C00Y N007 C00V C00U 122.1(3) . . . . ?
C00Y N007 C00V C014 10.0(3) . . . . ?
C00Y C01B C01T C01V -0.5(6) . . . . ?
C00Y C01O C01W C01V -1.0(7) . . . . ?
C00Z C00W C017 C01L -0.4(5) . . . . ?
C00Z C01D C01M C01L -0.4(6) . . . . ?
C010 N006 C00U O002 1.5(5) . . . . ?
C010 N006 C00U C00V 176.1(2) . . . . ?
C013 C00E C00N C00M -178.2(3) . . . . ?
C013 C00E C00N C018 3.4(4) . . . . ?
C014 C01B C01T C01V 178.7(4) . . . . ?
C015 C01C C01E N00C 0.4(6) . . . . ?
C016 N009 C00J O001 1.2(5) . . . . ?
C016 N009 C00J C00K 175.7(3) . . . . ?
C017 C00W C00Z C00P -178.5(3) . . . . ?
C017 C00W C00Z C01D 1.7(5) . . . . ?
C017 C01L C01M C01D 1.7(7) . . . . ?
C018 C01F C01I C013 0.2(6) . . . . ?
C019 C00I C00L C00T -177.2(3) . . . . ?
C019 C00I C00L C01A 1.1(5) . . . . ?
C019 C01H C01K C01A 1.0(6) . . . . ?
C01A C00L C00T C00F -179.3(3) . . . . ?
C01B C00Y C01O C01W 0.1(6) . . . . ?
C01B C01T C01V C01W -0.4(7) . . . . ?
C01E N00C C00O C00K -175.9(3) . . . . ?
C01E N00C C00O C00X -0.7(5) . . . . ?
C01G C00P C00Z C00W -177.5(4) . . . . ?
C01G C00P C00Z C01D 2.3(6) . . . . ?
C01O C00Y C01B C014 -178.8(3) . . . . ?
C01O C00Y C01B C01T 0.6(5) . . . . ?
C01R C014 C01B C00Y -176.4(4) . . . . ?
C01R C014 C01B C01T 4.3(7) . . . . ?
C01T C01V C01W C01O 1.2(8) . . . . ?
